data_4021180
loop_
_publ_author_name
'Srinivasan Selvi'
'Shih-Chieh Pu'
'Yi-Ming Cheng'
'Jim-Min Fang'
'Pi-Tai Chou'

_publ_section_title
;
 Highly Fluorescent Pyreno[2,1-b]pyrroles: First Syntheses,
 Crystal Structure, and Intriguing Photophysical Properties
;
_journal_name_full 'Journal of Organic Chemistry'
_journal_page_first 6674
_journal_page_last 6678
_journal_paper_doi 10.1021/jo049192x
_journal_volume 69
_journal_year 2004
_chemical_formula_sum 'C18 H11 N'
_chemical_formula_weight 241.28
_space_group_IT_number 19
_symmetry_cell_setting orthorhombic
_symmetry_space_group_name_Hall 'P 2ac 2ab'
_symmetry_space_group_name_H-M 'P 21 21 21'
_cell_angle_alpha 90.00
_cell_angle_beta 90.00
_cell_angle_gamma 90.00
_cell_formula_units_Z 4
_cell_length_a 4.9960(2)
_cell_length_b 14.4730(7)
_cell_length_c 16.4550(8)
_cell_measurement_temperature 295(2)
_cell_volume 1189.81(9)
_diffrn_ambient_temperature 295(2)
_exptl_crystal_density_diffrn 1.347
_refine_ls_R_factor_obs 0.0748
_refine_ls_wR_factor_obs 0.1487
_cod_depositor_comments
;
The following automatic conversions were performed:
'_symmetry_cell_setting' value 'Orthorhombic' changed to 'orthorhombic'
according to '/home/saulius/struct/CIF-dictionaries/cif_core.dic'
dictionary named 'cif_core.dic' version 2.4.1 from 2010-06-29.

Automatic conversion script
Id: cif_fix_enum 1527 2010-12-29 10:47:43Z saulius 
;
_cod_database_code 4021180

loop_
_symmetry_equiv_pos_as_xyz
'x, y, z'
'-x+1/2, -y, z+1/2'
'-x, y+1/2, -z+1/2'
'x+1/2, -y+1/2, -z'

loop_
_atom_site_aniso_label
_atom_site_aniso_U_11
_atom_site_aniso_U_22
_atom_site_aniso_U_33
_atom_site_aniso_U_23
_atom_site_aniso_U_13
_atom_site_aniso_U_12
N1 0.069(3) 0.069(3) 0.059(2) 0.008(2) 0.017(2) 0.006(2)
C1 0.084(3) 0.061(2) 0.055(2) -0.003(2) 0.006(3) 0.014(3)
C2 0.076(3) 0.048(2) 0.058(2) 0.000(2) 0.001(2) 0.004(2)
C3 0.054(2) 0.047(2) 0.047(2) 0.003(2) -0.002(2) 0.008(2)
C4 0.052(2) 0.057(2) 0.047(2) 0.009(2) 0.003(2) 0.008(2)
C5 0.051(2) 0.045(2) 0.047(2) 0.007(2) -0.005(2) 0.003(2)
C6 0.061(3) 0.046(2) 0.059(2) 0.003(2) -0.005(2) -0.003(2)
C7 0.056(3) 0.051(2) 0.056(2) 0.007(2) 0.003(2) -0.005(2)
C8 0.054(2) 0.044(2) 0.046(2) 0.010(2) -0.003(2) 0.006(2)
C9 0.049(2) 0.047(2) 0.045(2) 0.008(2) -0.007(2) 0.003(2)
C10 0.043(2) 0.042(2) 0.047(2) 0.009(2) -0.007(2) 0.002(2)
C11 0.061(3) 0.059(3) 0.054(2) 0.009(2) 0.002(2) 0.005(2)
C12 0.071(3) 0.056(2) 0.052(2) 0.004(2) 0.004(2) 0.003(2)
C13 0.068(3) 0.052(2) 0.050(2) -0.004(2) -0.013(2) 0.007(2)
C14 0.052(2) 0.046(2) 0.053(2) 0.003(2) -0.008(2) 0.003(2)
C15 0.059(3) 0.046(2) 0.066(2) -0.001(2) -0.014(2) -0.005(2)
C16 0.057(3) 0.047(2) 0.065(2) 0.007(2) -0.010(2) -0.011(2)
C17 0.045(2) 0.050(2) 0.052(2) 0.008(2) -0.002(2) 0.000(2)
C18 0.050(2) 0.056(2) 0.062(2) 0.015(2) 0.001(2) -0.004(2)

loop_
_atom_site_label
_atom_site_type_symbol
_atom_site_fract_x
_atom_site_fract_y
_atom_site_fract_z
_atom_site_U_iso_or_equiv
_atom_site_thermal_displace_type
_atom_site_occupancy
_atom_site_calc_flag
_atom_site_refinement_flags
_atom_site_disorder_group
N1 N 0.6969(9) 0.1270(3) 0.4907(2) 0.0658(11) Uani 1 d . .
H1 H 0.8067(84) 0.1480(29) 0.4623(23) 0.055(14) Uiso 1 d . .
C1 C 0.5590(10) 0.0479(3) 0.4733(2) 0.0670(12) Uani 1 d . .
H1B H 0.5920(10) 0.0097(3) 0.4289(2) 0.080 Uiso 1 calc R .
C2 C 0.3674(9) 0.0331(3) 0.5299(2) 0.0606(11) Uani 1 d . .
H2A H 0.2470(9) -0.0158(3) 0.5314(2) 0.073 Uiso 1 calc R .
C3 C 0.3854(8) 0.1072(2) 0.5870(2) 0.0495(9) Uani 1 d . .
C4 C 0.5939(8) 0.1656(3) 0.5604(2) 0.0520(10) Uani 1 d . .
C5 C 0.2489(8) 0.1290(2) 0.6600(2) 0.0479(9) Uani 1 d . .
C6 C 0.0414(8) 0.0731(3) 0.6931(2) 0.0555(10) Uani 1 d . .
H6A H -0.0105(8) 0.0200(3) 0.6655(2) 0.067 Uiso 1 calc R .
C7 C -0.0822(8) 0.0953(2) 0.7634(2) 0.0543(10) Uani 1 d . .
H7A H -0.2168(8) 0.0570(2) 0.7831(2) 0.065 Uiso 1 calc R .
C8 C -0.0107(8) 0.1763(2) 0.8082(2) 0.0480(9) Uani 1 d . .
C9 C 0.1949(7) 0.2336(2) 0.7764(2) 0.0468(9) Uani 1 d . .
C10 C 0.3248(7) 0.2105(2) 0.7021(2) 0.0440(9) Uani 1 d . .
C11 C -0.1344(8) 0.2004(3) 0.8817(2) 0.0581(11) Uani 1 d . .
H11A H -0.2692(8) 0.1630(3) 0.9026(2) 0.070 Uiso 1 calc R .
C12 C -0.0588(9) 0.2788(3) 0.9233(2) 0.0597(11) Uani 1 d . .
H12A H -0.1427(9) 0.2938(3) 0.9721(2) 0.072 Uiso 1 calc R .
C13 C 0.1399(8) 0.3351(3) 0.8933(2) 0.0566(11) Uani 1 d . .
H13A H 0.1892(8) 0.3876(3) 0.9222(2) 0.068 Uiso 1 calc R .
C14 C 0.2693(8) 0.3149(2) 0.8200(2) 0.0504(10) Uani 1 d . .
C15 C 0.4751(8) 0.3728(3) 0.7862(2) 0.0571(11) Uani 1 d . .
H15A H 0.5241(8) 0.4265(3) 0.8136(2) 0.069 Uiso 1 calc R .
C16 C 0.5979(9) 0.3514(3) 0.7164(2) 0.0562(10) Uani 1 d . .
H16A H 0.7286(9) 0.3911(3) 0.6963(2) 0.067 Uiso 1 calc R .
C17 C 0.5341(7) 0.2696(2) 0.6718(2) 0.0491(9) Uani 1 d . .
C18 C 0.6686(8) 0.2447(3) 0.6008(2) 0.0561(11) Uani 1 d . .
H18A H 0.8072(8) 0.2812(3) 0.5810(2) 0.067 Uiso 1 calc R .

loop_
_geom_bond_atom_site_label_1
_geom_bond_atom_site_label_2
_geom_bond_distance
_geom_bond_site_symmetry_2
_geom_bond_publ_flag
N1 C1 1.367(6) . ?
N1 C4 1.376(5) . ?
C1 C2 1.353(6) . ?
C2 C3 1.428(5) . ?
C3 C4 1.411(5) . ?
C3 C5 1.418(5) . ?
C4 C18 1.376(5) . ?
C5 C10 1.419(5) . ?
C5 C6 1.423(5) . ?
C6 C7 1.350(5) . ?
C7 C8 1.430(5) . ?
C8 C11 1.402(5) . ?
C8 C9 1.421(5) . ?
C9 C10 1.425(5) . ?
C9 C14 1.427(5) . ?
C10 C17 1.440(5) . ?
C11 C12 1.378(5) . ?
C12 C13 1.377(5) . ?
C13 C14 1.399(5) . ?
C14 C15 1.438(5) . ?
C15 C16 1.339(5) . ?
C16 C17 1.430(5) . ?
C17 C18 1.395(5) . ?

loop_
_cod_related_entry_id
_cod_related_entry_database
_cod_related_entry_code
1 ChemSpider 9324285
